data_2004369
loop_
_publ_author_name
'Alcock, N. W.'
'Errington, W.'
'Kemp, T. J.'
'Leciejewicz, J.'

_publ_section_title
;
 5-Nitro-2-furancarboxylic Acid
;
_journal_issue 1
_journal_name_full 'Acta Crystallographica Section C'
_journal_page_first 188
_journal_page_last 189
_journal_paper_doi 10.1107/S0108270195012789
_journal_volume 52
_journal_year 1996
_chemical_formula_sum 'C5 H3 N O5'
_chemical_formula_weight 157.08
_chemical_name_systematic
;
 5-nitro-2-furan carboxylic acid
;
_space_group_IT_number 15
_symmetry_cell_setting monoclinic
_symmetry_space_group_name_Hall '-C 2yc'
_symmetry_space_group_name_H-M 'C 1 2/c 1'
_audit_creation_method SHELXL
_cell_angle_alpha 90.00
_cell_angle_beta 109.33(7)
_cell_angle_gamma 90.00
_cell_formula_units_Z 8
_cell_length_a 22.162(17)
_cell_length_b 5.565(4)
_cell_length_c 10.570(11)
_cell_measurement_reflns_used 27
_cell_measurement_temperature 220(2)
_cell_measurement_theta_max 14
_cell_measurement_theta_min 9
_cell_volume 1230.1(19)
_computing_cell_refinement 'Siemens P3R3 system'
_computing_data_collection 'Siemens P3R3 system'
_computing_data_reduction 'SHELXTL-Plus (Sheldrick, 1990)'
_computing_structure_refinement 'SHELXL-93 (Sheldrick, 1993)'
_computing_structure_solution SHELXTL-Plus
_diffrn_ambient_temperature 220(2)
_diffrn_measurement_device 'Siemens P3R3'
_diffrn_measurement_method \w-2\q
_diffrn_radiation_monochromator graphite
_diffrn_radiation_source 'normal-focus sealed tube'
_diffrn_radiation_type MoK\a
_diffrn_radiation_wavelength 0.71073
_diffrn_reflns_av_R_equivalents 0.0187
_diffrn_reflns_av_sigmaI/netI 0.0217
_diffrn_reflns_limit_h_max 26
_diffrn_reflns_limit_h_min 0
_diffrn_reflns_limit_k_max 6
_diffrn_reflns_limit_k_min -1
_diffrn_reflns_limit_l_max 11
_diffrn_reflns_limit_l_min -12
_diffrn_reflns_number 1370
_diffrn_reflns_theta_max 25.04
_diffrn_reflns_theta_min 3.79
_diffrn_standards_decay_% none
_diffrn_standards_interval_count 200
_diffrn_standards_number 3
_exptl_absorpt_coefficient_mu 0.157
_exptl_absorpt_correction_type none
_exptl_crystal_colour colourless
_exptl_crystal_density_diffrn 1.696
_exptl_crystal_density_meas 1.72(2)
_exptl_crystal_density_method 'flotation in bromobenzene/bromoform'
_exptl_crystal_description plate
_exptl_crystal_F_000 640
_exptl_crystal_size_max 0.46
_exptl_crystal_size_mid 0.37
_exptl_crystal_size_min 0.10
_refine_diff_density_max 0.175
_refine_diff_density_min -0.225
_refine_ls_extinction_coef 0.031(3)
_refine_ls_extinction_method 'SHELXL93 (Sheldrick, 1993)'
_refine_ls_goodness_of_fit_all 1.050
_refine_ls_goodness_of_fit_obs 1.071
_refine_ls_hydrogen_treatment refxyz
_refine_ls_matrix_type full
_refine_ls_number_parameters 110
_refine_ls_number_reflns 1098
_refine_ls_number_restraints 0
_refine_ls_restrained_S_all 1.050
_refine_ls_restrained_S_obs 1.071
_refine_ls_R_factor_all 0.0429
_refine_ls_R_factor_obs 0.0355
_refine_ls_shift/esd_max 0.001
_refine_ls_shift/esd_mean 0.000
_refine_ls_structure_factor_coef Fsqd
_refine_ls_weighting_details 'w = 1/[\s^2^(Fo^2^)+(0.0504P)^2^+0.9226P] where P=(Fo^2^+2Fc^2^)/3'
_refine_ls_weighting_scheme calc
_refine_ls_wR_factor_all 0.0958
_refine_ls_wR_factor_obs 0.0897
_reflns_number_observed 943
_reflns_number_total 1098
_reflns_observed_criterion >2sigma(I)
_cod_data_source_file cf1029.cif
_cod_data_source_block nifa
_cod_depositor_comments
;
The following automatic conversions were performed:

'_refine_ls_weighting_scheme' value 'calc w =
1/[\s^2^(Fo^2^)+(0.0504P)^2^+0.9226P] where P=(Fo^2^+2Fc^2^)/3' was
changed to 'calc'. New tag '_refine_ls_weighting_details' was
created. The value of the new tag was set to 'w =
1/[\s^2^(Fo^2^)+(0.0504P)^2^+0.9226P] where P=(Fo^2^+2Fc^2^)/3'.

Automatic conversion script
Id: cif_fix_values 3143 2015-03-26 13:38:13Z robertas 
;
_cod_original_cell_volume 1230.1(18)
_cod_original_sg_symbol_H-M 'C 2/c'
_cod_database_code 2004369
_cod_database_fobs_code 2004369

loop_
_symmetry_equiv_pos_as_xyz
'x, y, z'
'-x, y, -z+1/2'
'x+1/2, y+1/2, z'
'-x+1/2, y+1/2, -z+1/2'
'-x, -y, -z'
'x, -y, z-1/2'
'-x+1/2, -y+1/2, -z'
'x+1/2, -y+1/2, z-1/2'

loop_
_atom_site_aniso_label
_atom_site_aniso_U_11
_atom_site_aniso_U_22
_atom_site_aniso_U_33
_atom_site_aniso_U_12
_atom_site_aniso_U_13
_atom_site_aniso_U_23
O1 0.0346(6) 0.0336(7) 0.0236(6) 0.0041(5) 0.0068(5) 0.0007(5)
O2 0.0532(8) 0.0448(8) 0.0343(7) 0.0054(6) 0.0120(6) -0.0080(6)
O3 0.0455(8) 0.0441(8) 0.0400(7) 0.0118(6) 0.0078(6) 0.0071(6)
O4 0.0534(8) 0.0467(9) 0.0398(8) 0.0165(7) 0.0177(6) 0.0023(6)
O5 0.0487(8) 0.0460(8) 0.0307(7) 0.0112(6) 0.0048(6) 0.0022(6)
N1 0.0342(8) 0.0332(8) 0.0331(8) -0.0004(6) 0.0098(6) 0.0018(6)
C1 0.0317(9) 0.0367(10) 0.0320(9) 0.0009(7) 0.0122(7) 0.0008(7)
C2 0.0330(8) 0.0346(9) 0.0305(9) 0.0019(7) 0.0129(7) -0.0001(7)
C3 0.0460(10) 0.0417(11) 0.0292(9) 0.0043(9) 0.0154(8) -0.0010(8)
C4 0.0409(10) 0.0436(11) 0.0245(9) 0.0041(9) 0.0081(7) 0.0035(8)
C5 0.0303(8) 0.0320(9) 0.0286(9) 0.0027(7) 0.0079(7) 0.0035(7)

loop_
_atom_site_label
_atom_site_occupancy
_atom_site_fract_x
_atom_site_fract_y
_atom_site_fract_z
_atom_site_U_iso_or_equiv
_atom_site_thermal_displace_type
_atom_site_calc_flag
_atom_site_type_symbol
O1 1 .37829(5) .0838(2) .85350(11) .0313(3) Uani d O
O2 1 .32206(7) .4750(2) .88946(13) .0447(4) Uani d O
O3 1 .27026(7) .5054(2) .67691(14) .0448(4) Uani d O
O4 1 .46017(7) -0.4518(3) .83946(13) .0461(4) Uani d O
O5 1 .46085(6) -0.2286(3) 1.01629(12) .0439(4) Uani d O
H5 1 .4875(11) -0.350(4) 1.070(2) .053 Uiso d H
N1 1 .30843(7) .4061(3) .77363(14) .0338(4) Uani d N
C1 1 .44395(8) -0.2734(3) .8913(2) .0331(4) Uani d C
C2 1 .40099(8) -0.1051(3) .8002(2) .0321(4) Uani d C
C3 1 .37659(9) -0.1025(4) .6649(2) .0382(5) Uani d C
H3 1 .3864(10) -0.219(4) .608(2) .046 Uiso d H
C4 1 .33612(9) .0977(4) .6292(2) .0370(5) Uani d C
H4 1 .3127(9) .147(4) .544(2) .044 Uiso d H
C5 1 .33927(8) .2000(3) .7461(2) .0307(4) Uani d C

loop_
_atom_type_symbol
_atom_type_description
_atom_type_scat_dispersion_real
_atom_type_scat_dispersion_imag
_atom_type_scat_source
C C 0.0033 0.0016 'International Tables Vol C Tables 4.2.6.8 and 6.1.1.4'
H H 0.0000 0.0000 'International Tables Vol C Tables 4.2.6.8 and 6.1.1.4'
N N 0.0061 0.0033 'International Tables Vol C Tables 4.2.6.8 and 6.1.1.4'
O O 0.0106 0.0060 'International Tables Vol C Tables 4.2.6.8 and 6.1.1.4'

loop_
_geom_angle_atom_site_label_1
_geom_angle_atom_site_label_2
_geom_angle_atom_site_label_3
_geom_angle
_geom_angle_publ_flag
C5 O1 C2 104.12(14) y
O2 N1 O3 124.7(2) y
O2 N1 C5 119.00(15) y
O3 N1 C5 116.3(2) y
O4 C1 O5 125.8(2) y
O4 C1 C2 116.4(2) y
O5 C1 C2 117.8(2) y
C3 C2 O1 110.8(2) y
C3 C2 C1 130.9(2) y
O1 C2 C1 118.2(2) y
C2 C3 C4 106.9(2) y
C5 C4 C3 104.8(2) y
C4 C5 O1 113.4(2) y
C4 C5 N1 130.7(2) y
O1 C5 N1 115.88(15) y

loop_
_geom_bond_atom_site_label_1
_geom_bond_atom_site_label_2
_geom_bond_distance
_geom_bond_publ_flag
O1 C5 1.343(2) y
O1 C2 1.365(2) y
O2 N1 1.222(2) y
O3 N1 1.222(2) y
O4 C1 1.244(2) y
O5 C1 1.272(3) y
N1 C5 1.414(2) y
C1 C2 1.451(3) y
C2 C3 1.351(3) y
C3 C4 1.401(3) y
C4 C5 1.341(3) y

loop_
_geom_torsion_atom_site_label_1
_geom_torsion_atom_site_label_2
_geom_torsion_atom_site_label_3
_geom_torsion_atom_site_label_4
_geom_torsion
_geom_torsion_publ_flag
C5 O1 C2 C3 0.2(2) ?
C5 O1 C2 C1 -178.32(15) ?
O4 C1 C2 C3 -2.9(3) ?
O5 C1 C2 C3 178.2(2) y
O4 C1 C2 O1 175.27(15) y
O5 C1 C2 O1 -3.6(2) ?
O1 C2 C3 C4 -0.1(2) ?
C1 C2 C3 C4 178.2(2) ?
C2 C3 C4 C5 -0.1(2) ?
C3 C4 C5 O1 0.2(2) ?
C3 C4 C5 N1 -179.5(2) ?
C2 O1 C5 C4 -0.3(2) ?
C2 O1 C5 N1 179.52(14) ?
O2 N1 C5 C4 -175.2(2) ?
O3 N1 C5 C4 3.5(3) ?
O2 N1 C5 O1 5.0(2) ?
O3 N1 C5 O1 -176.23(14) y

loop_
_cod_related_entry_id
_cod_related_entry_database
_cod_related_entry_code
1 ChemSpider 12057
